data_2210321
loop_
_publ_author_name
'K\"uckmann, Theresa  I.'
'Lerner, Hans-Wolfram'
'Bolte, Michael'

_publ_section_title
;
 <i>tert</i>-Butylmethylsilanediol
;
_journal_coeditor_code LH2146
_journal_issue 9
_journal_name_full 'Acta Crystallographica Section E'
_journal_page_first o3633
_journal_page_last o3635
_journal_paper_doi 10.1107/S1600536806027899
_journal_volume 62
_journal_year 2006
_chemical_formula_iupac 'C5 H14 O2 Si'
_chemical_formula_moiety 'C5 H14 O2 Si'
_chemical_formula_sum 'C5 H14 O2 Si'
_chemical_formula_weight 134.25
_chemical_name_systematic
;
tert-Butylmethylsilanediol
;
_space_group_IT_number 15
_symmetry_cell_setting monoclinic
_symmetry_space_group_name_Hall '-C 2yc'
_symmetry_space_group_name_H-M 'C 1 2/c 1'
_atom_sites_solution_hydrogens geom
_atom_sites_solution_primary direct
_atom_sites_solution_secondary difmap
_audit_creation_method SHELXL-97
_cell_angle_alpha 90.00
_cell_angle_beta 109.805(7)
_cell_angle_gamma 90.00
_cell_formula_units_Z 8
_cell_length_a 22.765(2)
_cell_length_b 6.1372(4)
_cell_length_c 11.8688(12)
_cell_measurement_reflns_used 20690
_cell_measurement_temperature 173(2)
_cell_measurement_theta_max 29.8
_cell_measurement_theta_min 3.7
_cell_volume 1560.1(2)
_computing_cell_refinement X-AREA
_computing_data_collection 'X-AREA (Stoe & Cie, 2001)'
_computing_data_reduction X-AREA
_computing_molecular_graphics 'XP in SHELXTL-Plus (Sheldrick, 1991)'
_computing_publication_material 'SHELXL97 and PLATON (Spek, 2003)'
_computing_structure_refinement 'SHELXL97 (Sheldrick, 1997)'
_computing_structure_solution 'SHELXS97 (Sheldrick, 1997)'
_diffrn_ambient_temperature 173(2)
_diffrn_measured_fraction_theta_full 0.998
_diffrn_measured_fraction_theta_max 0.992
_diffrn_measurement_device_type 'Stoe IPDS-II two-circle'
_diffrn_measurement_method \w
_diffrn_radiation_monochromator graphite
_diffrn_radiation_source 'fine-focus sealed tube'
_diffrn_radiation_type MoK\a
_diffrn_radiation_wavelength 0.71073
_diffrn_reflns_av_R_equivalents 0.0660
_diffrn_reflns_av_sigmaI/netI 0.0248
_diffrn_reflns_limit_h_max 31
_diffrn_reflns_limit_h_min -31
_diffrn_reflns_limit_k_max 8
_diffrn_reflns_limit_k_min -8
_diffrn_reflns_limit_l_max 16
_diffrn_reflns_limit_l_min -16
_diffrn_reflns_number 19678
_diffrn_reflns_theta_full 25.00
_diffrn_reflns_theta_max 29.50
_diffrn_reflns_theta_min 3.65
_diffrn_standards_number 0
_exptl_absorpt_coefficient_mu 0.226
_exptl_absorpt_correction_T_max 0.971
_exptl_absorpt_correction_T_min 0.890
_exptl_absorpt_correction_type multi-scan
_exptl_absorpt_process_details '(MULABS; Spek, 2003; Blessing, 1995)'
_exptl_crystal_colour colourless
_exptl_crystal_density_diffrn 1.143
_exptl_crystal_density_method 'not measured'
_exptl_crystal_description plate
_exptl_crystal_F_000 592
_exptl_crystal_size_max 0.48
_exptl_crystal_size_mid 0.23
_exptl_crystal_size_min 0.13
_refine_diff_density_max 0.297
_refine_diff_density_min -0.429
_refine_ls_extinction_coef 0.0090(12)
_refine_ls_extinction_expression Fc^*^=kFc[1+0.001xFc^2^\l^3^/sin(2\q)]^-1/4^
_refine_ls_extinction_method SHELXL97
_refine_ls_goodness_of_fit_ref 1.070
_refine_ls_hydrogen_treatment constr
_refine_ls_matrix_type full
_refine_ls_number_parameters 76
_refine_ls_number_reflns 2169
_refine_ls_number_restraints 0
_refine_ls_restrained_S_all 1.070
_refine_ls_R_factor_all 0.0369
_refine_ls_R_factor_gt 0.0334
_refine_ls_shift/su_max 0.001
_refine_ls_shift/su_mean 0.000
_refine_ls_structure_factor_coef Fsqd
_refine_ls_weighting_details 'calc w=1/[\s^2^(Fo^2^)+(0.0475P)^2^+1.3702P] where P=(Fo^2^+2Fc^2^)/3'
_refine_ls_weighting_scheme calc
_refine_ls_wR_factor_gt 0.0950
_refine_ls_wR_factor_ref 0.0970
_reflns_number_gt 1990
_reflns_number_total 2169
_reflns_threshold_expression I>2\s(I)
_cod_data_source_file lh2146.cif
_cod_data_source_block I
_cod_original_sg_symbol_H-M 'C 2/c'
_cod_database_code 2210321
_cod_database_fobs_code 2210321

loop_
_symmetry_equiv_pos_as_xyz
'x, y, z'
'-x, y, -z+1/2'
'x+1/2, y+1/2, z'
'-x+1/2, y+1/2, -z+1/2'
'-x, -y, -z'
'x, -y, z-1/2'
'-x+1/2, -y+1/2, -z'
'x+1/2, -y+1/2, z-1/2'

loop_
_atom_site_type_symbol
_atom_site_label
_atom_site_fract_x
_atom_site_fract_y
_atom_site_fract_z
_atom_site_U_iso_or_equiv
_atom_site_adp_type
_atom_site_calc_flag
_atom_site_refinement_flags
_atom_site_occupancy
_atom_site_disorder_assembly
_atom_site_disorder_group
Si Si1 0.428449(14) 0.70006(5) 0.54454(3) 0.01672(12) Uani d . 1 . .
O O1 0.47256(4) 0.80041(15) 0.47093(8) 0.0243(2) Uani d . 1 . .
H H1 0.4868 0.6978 0.4411 0.029 Uiso calc PR 0.50 A 1
H H1' 0.4855 0.9245 0.4979 0.029 Uiso calc PR 0.50 A 2
O O2 0.46648(4) 0.49606(15) 0.62969(8) 0.0230(2) Uani d . 1 . .
H H2 0.4857 0.5423 0.6991 0.028 Uiso calc PR 0.50 B 1
H H2' 0.4830 0.4178 0.5905 0.028 Uiso calc PR 0.50 B 2
C C1 0.41351(7) 0.9194(2) 0.63984(12) 0.0275(3) Uani d . 1 . .
H H1A 0.3875 0.8621 0.6840 0.041 Uiso calc R 1 . .
H H1B 0.3919 1.0409 0.5891 0.041 Uiso calc R 1 . .
H H1C 0.4533 0.9706 0.6966 0.041 Uiso calc R 1 . .
C C2 0.35440(5) 0.5898(2) 0.43218(11) 0.0210(2) Uani d . 1 . .
C C3 0.37020(6) 0.4110(3) 0.35584(13) 0.0306(3) Uani d . 1 . .
H H3A 0.3972 0.4718 0.3145 0.046 Uiso calc R 1 . .
H H3B 0.3316 0.3564 0.2966 0.046 Uiso calc R 1 . .
H H3C 0.3919 0.2910 0.4078 0.046 Uiso calc R 1 . .
C C4 0.31191(6) 0.4928(3) 0.49667(14) 0.0319(3) Uani d . 1 . .
H H4A 0.3017 0.6059 0.5454 0.048 Uiso calc R 1 . .
H H4B 0.3336 0.3726 0.5484 0.048 Uiso calc R 1 . .
H H4C 0.2734 0.4383 0.4372 0.048 Uiso calc R 1 . .
C C5 0.31909(7) 0.7752(3) 0.34858(15) 0.0364(3) Uani d . 1 . .
H H5A 0.3088 0.8900 0.3962 0.055 Uiso calc R 1 . .
H H5B 0.2806 0.7176 0.2904 0.055 Uiso calc R 1 . .
H H5C 0.3455 0.8358 0.3061 0.055 Uiso calc R 1 . .

loop_
_atom_site_aniso_label
_atom_site_aniso_U_11
_atom_site_aniso_U_22
_atom_site_aniso_U_33
_atom_site_aniso_U_12
_atom_site_aniso_U_13
_atom_site_aniso_U_23
Si1 0.01826(18) 0.01489(17) 0.01758(17) 0.00029(11) 0.00684(12) -0.00049(10)
O1 0.0259(4) 0.0210(4) 0.0298(5) -0.0020(3) 0.0145(4) 0.0009(3)
O2 0.0257(4) 0.0220(4) 0.0204(4) 0.0038(3) 0.0068(3) 0.0023(3)
C1 0.0363(7) 0.0209(6) 0.0293(6) 0.0025(5) 0.0163(5) -0.0036(5)
C2 0.0176(5) 0.0234(5) 0.0211(5) -0.0002(4) 0.0054(4) 0.0015(4)
C3 0.0244(6) 0.0368(7) 0.0284(6) -0.0054(5) 0.0062(5) -0.0117(6)
C4 0.0238(6) 0.0379(7) 0.0366(7) -0.0058(5) 0.0135(5) 0.0016(6)
C5 0.0274(7) 0.0402(8) 0.0354(7) 0.0066(6) 0.0026(6) 0.0136(6)

loop_
_atom_type_symbol
_atom_type_description
_atom_type_scat_dispersion_real
_atom_type_scat_dispersion_imag
_atom_type_scat_source
C C 0.0033 0.0016 'International Tables Vol C Tables 4.2.6.8 and 6.1.1.4'
H H 0.0000 0.0000 'International Tables Vol C Tables 4.2.6.8 and 6.1.1.4'
O O 0.0106 0.0060 'International Tables Vol C Tables 4.2.6.8 and 6.1.1.4'
Si Si 0.0817 0.0704 'International Tables Vol C Tables 4.2.6.8 and 6.1.1.4'

loop_
_geom_angle_atom_site_label_1
_geom_angle_atom_site_label_2
_geom_angle_atom_site_label_3
_geom_angle
O1 Si1 O2 108.53(5)
O1 Si1 C1 108.64(6)
O2 Si1 C1 109.93(6)
O1 Si1 C2 108.47(5)
O2 Si1 C2 108.50(5)
C1 Si1 C2 112.68(6)
Si1 O1 H1 109.5
Si1 O1 H1' 109.5
Si1 O2 H2 109.5
Si1 O2 H2' 109.5
Si1 C1 H1A 109.5
Si1 C1 H1B 109.5
H1A C1 H1B 109.5
Si1 C1 H1C 109.5
H1A C1 H1C 109.5
H1B C1 H1C 109.5
C3 C2 C4 109.13(11)
C3 C2 C5 108.74(11)
C4 C2 C5 109.02(11)
C3 C2 Si1 109.91(8)
C4 C2 Si1 110.39(9)
C5 C2 Si1 109.62(9)
C2 C3 H3A 109.5
C2 C3 H3B 109.5
H3A C3 H3B 109.5
C2 C3 H3C 109.5
H3A C3 H3C 109.5
H3B C3 H3C 109.5
C2 C4 H4A 109.5
C2 C4 H4B 109.5
H4A C4 H4B 109.5
C2 C4 H4C 109.5
H4A C4 H4C 109.5
H4B C4 H4C 109.5
C2 C5 H5A 109.5
C2 C5 H5B 109.5
H5A C5 H5B 109.5
C2 C5 H5C 109.5
H5A C5 H5C 109.5
H5B C5 H5C 109.5

loop_
_geom_bond_atom_site_label_1
_geom_bond_atom_site_label_2
_geom_bond_distance
_geom_bond_publ_flag
Si1 O1 1.6569(9) y
Si1 O2 1.6570(9) y
Si1 C1 1.8622(13) y
Si1 C2 1.8854(12) y
O1 H1 0.8400 ?
O1 H1' 0.8400 ?
O2 H2 0.8400 ?
O2 H2' 0.8400 ?
C1 H1A 0.9800 ?
C1 H1B 0.9800 ?
C1 H1C 0.9800 ?
C2 C3 1.5412(18) ?
C2 C4 1.5419(17) ?
C2 C5 1.5446(18) ?
C3 H3A 0.9800 ?
C3 H3B 0.9800 ?
C3 H3C 0.9800 ?
C4 H4A 0.9800 ?
C4 H4B 0.9800 ?
C4 H4C 0.9800 ?
C5 H5A 0.9800 ?
C5 H5B 0.9800 ?
C5 H5C 0.9800 ?

loop_
_geom_hbond_atom_site_label_D
_geom_hbond_atom_site_label_H
_geom_hbond_atom_site_label_A
_geom_hbond_site_symmetry_A
_geom_hbond_distance_DH
_geom_hbond_distance_HA
_geom_hbond_distance_DA
_geom_hbond_angle_DHA
O1 H1 O2 5_666 0.84 1.96 2.7903(13) 167.8
O1 H1' O1 5_676 0.84 1.91 2.7304(18) 164.1
O2 H2 O2 2_656 0.84 1.97 2.7444(18) 152.0
O2 H2' O1 5_666 0.84 1.96 2.7903(13) 168.3

loop_
_geom_torsion_atom_site_label_1
_geom_torsion_atom_site_label_2
_geom_torsion_atom_site_label_3
_geom_torsion_atom_site_label_4
_geom_torsion
O1 Si1 C2 C3 59.16(10)
O2 Si1 C2 C3 -58.55(10)
C1 Si1 C2 C3 179.48(9)
O1 Si1 C2 C4 179.59(9)
O2 Si1 C2 C4 61.88(10)
C1 Si1 C2 C4 -60.09(11)
O1 Si1 C2 C5 -60.31(10)
O2 Si1 C2 C5 -178.02(9)
C1 Si1 C2 C5 60.01(11)
